data_7708093
loop_
_publ_author_name
'Li, Hao'
'He, Yuhao'
'Liu, Chunmeng'
'Tan, Gengwen'

_publ_section_title
;
 A bis(imino)carbazolate pincer ligand stabilized mononuclear gallium(I)
 compound: synthesis, characterization, and reactivity.
;
_journal_issue 36
_journal_name_full 'Dalton transactions (Cambridge, England : 2003)'
_journal_page_first 12674
_journal_page_last 12680
_journal_paper_doi 10.1039/d1dt02209a
_journal_volume 50
_journal_year 2021
_chemical_formula_sum 'C92 H116 Al2 I2 N6'
_chemical_formula_weight 1613.66
_space_group_crystal_system monoclinic
_space_group_IT_number 14
_space_group_name_Hall '-P 2ybc'
_space_group_name_H-M_alt 'P 1 21/c 1'
_atom_sites_solution_hydrogens mixed
_audit_creation_method SHELXL-2017/1
_audit_update_record
;
2021-06-01 deposited with the CCDC.	2021-08-16 downloaded from the CCDC.
;
_cell_angle_alpha 90
_cell_angle_beta 108.628(4)
_cell_angle_gamma 90
_cell_formula_units_Z 4
_cell_length_a 18.3541(17)
_cell_length_b 21.0425(19)
_cell_length_c 24.667(2)
_cell_measurement_reflns_used 9338
_cell_measurement_temperature 190(2)
_cell_measurement_theta_max 53.79
_cell_measurement_theta_min 2.46
_cell_volume 9027.7(14)
_computing_cell_refinement 'Bruker SAINT'
_computing_data_collection 'Bruker APEX2'
_computing_data_reduction 'Bruker SAINT'
_computing_molecular_graphics 'Bruker SHELXTL'
_computing_publication_material 'Bruker SHELXTL'
_computing_structure_refinement 'SHELXL-2017/1 (Sheldrick, 2017)'
_computing_structure_solution 'SHELXT 2014/5 (Sheldrick, 2014)'
_diffrn_ambient_temperature 190(2)
_diffrn_measured_fraction_theta_full 0.998
_diffrn_measured_fraction_theta_max 0.996
_diffrn_measurement_device_type 'Bruker D8 Venture'
_diffrn_measurement_method '\f and \w scans'
_diffrn_radiation_type GaK\a
_diffrn_radiation_wavelength 1.34139
_diffrn_reflns_av_R_equivalents 0.0560
_diffrn_reflns_av_unetI/netI 0.0508
_diffrn_reflns_Laue_measured_fraction_full 0.998
_diffrn_reflns_Laue_measured_fraction_max 0.996
_diffrn_reflns_limit_h_max 20
_diffrn_reflns_limit_h_min -22
_diffrn_reflns_limit_k_max 22
_diffrn_reflns_limit_k_min -25
_diffrn_reflns_limit_l_max 29
_diffrn_reflns_limit_l_min -29
_diffrn_reflns_number 67435
_diffrn_reflns_point_group_measured_fraction_full 0.998
_diffrn_reflns_point_group_measured_fraction_max 0.996
_diffrn_reflns_theta_full 53.594
_diffrn_reflns_theta_max 53.836
_diffrn_reflns_theta_min 2.210
_exptl_absorpt_coefficient_mu 4.094
_exptl_absorpt_correction_type none
_exptl_crystal_colour black
_exptl_crystal_density_diffrn 1.187
_exptl_crystal_description block
_exptl_crystal_F_000 3368
_refine_diff_density_max 0.620
_refine_diff_density_min -0.567
_refine_diff_density_rms 0.067
_refine_ls_extinction_method none
_refine_ls_goodness_of_fit_ref 1.005
_refine_ls_hydrogen_treatment mixed
_refine_ls_matrix_type full
_refine_ls_number_parameters 920
_refine_ls_number_reflns 16410
_refine_ls_number_restraints 15
_refine_ls_restrained_S_all 1.011
_refine_ls_R_factor_all 0.0549
_refine_ls_R_factor_gt 0.0373
_refine_ls_shift/su_max 0.003
_refine_ls_shift/su_mean 0.000
_refine_ls_structure_factor_coef Fsqd
_refine_ls_weighting_details 'w=1/[\s^2^(Fo^2^)+(0.0332P)^2^+6.7102P] where P=(Fo^2^+2Fc^2^)/3'
_refine_ls_weighting_scheme calc
_refine_ls_wR_factor_gt 0.0789
_refine_ls_wR_factor_ref 0.0866
_reflns_Friedel_coverage 0.000
_reflns_number_gt 12961
_reflns_number_total 16410
_reflns_threshold_expression 'I > 2\s(I)'
_cod_data_source_file d1dt02209a2.cif
_cod_data_source_block 8
_cod_depositor_comments 'Adding full bibliography for 7708091--7708097.cif.'
_cod_original_cell_volume 9027.9(14)
_cod_original_sg_symbol_H-M 'P 21/c'
_cod_database_code 7708093
_shelx_shelxl_version_number 2017/1
_shelx_space_group_comment
;
The symmetry employed for this shelxl refinement is uniquely defined
by the following loop, which should always be used as a source of
symmetry information in preference to the above space-group names.
They are only intended as comments.
;

loop_
_space_group_symop_operation_xyz
'x, y, z'
'-x, y+1/2, -z+1/2'
'-x, -y, -z'
'x, -y-1/2, z-1/2'

loop_
_atom_site_label
_atom_site_type_symbol
_atom_site_fract_x
_atom_site_fract_y
_atom_site_fract_z
_atom_site_U_iso_or_equiv
_atom_site_adp_type
_atom_site_occupancy
_atom_site_site_symmetry_order
_atom_site_calc_flag
_atom_site_refinement_flags_posn
_atom_site_refinement_flags_adp
_atom_site_refinement_flags_occupancy
_atom_site_disorder_assembly
_atom_site_disorder_group
Al1 Al 0.48101(5) 0.31699(4) 0.27799(4) 0.02042(19) Uani 1 1 d . . . . .
Al2 Al 0.15305(5) 0.40968(4) 0.25185(4) 0.02125(19) Uani 1 1 d . . . . .
I1 I 0.42969(2) 0.22749(2) 0.20599(2) 0.02961(6) Uani 1 1 d . . . . .
I2 I 0.20752(2) 0.50761(2) 0.31225(2) 0.03230(6) Uani 1 1 d . . . . .
N1 N 0.48516(13) 0.28988(11) 0.34926(10) 0.0216(5) Uani 1 1 d . . . . .
N2 N 0.59383(13) 0.30462(11) 0.29544(10) 0.0227(5) Uani 1 1 d . . . . .
N3 N 0.41624(12) 0.38427(11) 0.27488(10) 0.0196(5) Uani 1 1 d . . . . .
N4 N 0.14375(13) 0.34271(11) 0.29625(10) 0.0228(5) Uani 1 1 d . . . . .
N5 N 0.04162(13) 0.43027(11) 0.23002(10) 0.0230(5) Uani 1 1 d . . . . .
N6 N 0.21687(13) 0.36943(11) 0.21855(10) 0.0207(5) Uani 1 1 d . . . . .
C1 C 0.53787(16) 0.25120(14) 0.38428(12) 0.0220(6) Uani 1 1 d . . . . .
C2 C 0.60379(16) 0.22898(14) 0.37371(13) 0.0240(7) Uani 1 1 d . . . . .
C3 C 0.64845(17) 0.18370(14) 0.41307(13) 0.0274(7) Uani 1 1 d . . . . .
H3A H 0.692616 0.166082 0.406612 0.033 Uiso 1 1 calc R U . . .
C4 C 0.62962(17) 0.16439(14) 0.46068(13) 0.0269(7) Uani 1 1 d . . . . .
C5 C 0.56837(16) 0.19541(14) 0.47355(13) 0.0264(7) Uani 1 1 d . . . . .
H5A H 0.558432 0.185452 0.508092 0.032 Uiso 1 1 calc R U . . .
C6 C 0.52310(16) 0.23973(14) 0.43674(12) 0.0228(6) Uani 1 1 d . . . . .
C7 C 0.45795(16) 0.28056(14) 0.43412(13) 0.0237(7) Uani 1 1 d . . . . .
C8 C 0.41833(16) 0.29712(15) 0.47197(13) 0.0264(7) Uani 1 1 d . . . . .
H8A H 0.431849 0.278587 0.508988 0.032 Uiso 1 1 calc R U . . .
C9 C 0.35888(16) 0.34109(14) 0.45462(13) 0.0259(7) Uani 1 1 d . . . . .
C10 C 0.33741(16) 0.36530(14) 0.39836(12) 0.0229(6) Uani 1 1 d . . . . .
H10A H 0.294775 0.393449 0.386550 0.028 Uiso 1 1 calc R U . . .
C11 C 0.37483(16) 0.35045(13) 0.35935(12) 0.0208(6) Uani 1 1 d . . . . .
C12 C 0.43630(16) 0.30879(14) 0.37974(12) 0.0214(6) Uani 1 1 d . . . . .
C13 C 0.6714(2) 0.10975(16) 0.49915(14) 0.0374(8) Uani 1 1 d . U . . .
C14 C 0.6150(3) 0.0541(2) 0.4900(2) 0.0912(16) Uani 1 1 d . U . . .
H14A H 0.568898 0.067839 0.498628 0.137 Uiso 1 1 calc R U . . .
H14B H 0.600622 0.039992 0.450094 0.137 Uiso 1 1 calc R U . . .
H14C H 0.639413 0.018982 0.515346 0.137 Uiso 1 1 calc R U . . .
C15 C 0.7417(3) 0.0883(2) 0.48580(19) 0.0847(15) Uani 1 1 d . U . . .
H15A H 0.727512 0.076403 0.445342 0.127 Uiso 1 1 calc R U . . .
H15B H 0.779323 0.122912 0.493716 0.127 Uiso 1 1 calc R U . . .
H15C H 0.764160 0.051475 0.509631 0.127 Uiso 1 1 calc R U . . .
C16 C 0.6948(2) 0.1279(2) 0.56216(16) 0.0617(12) Uani 1 1 d . . . . .
H16A H 0.649420 0.142086 0.571550 0.093 Uiso 1 1 calc R U . . .
H16B H 0.717489 0.090969 0.585697 0.093 Uiso 1 1 calc R U . . .
H16C H 0.732653 0.162407 0.569781 0.093 Uiso 1 1 calc R U . . .
C17 C 0.31630(17) 0.36573(16) 0.49474(13) 0.0286(7) Uani 1 1 d . . . . .
C18 C 0.3525(2) 0.34167(19) 0.55605(14) 0.0454(10) Uani 1 1 d . . . . .
H18A H 0.406405 0.355008 0.570487 0.068 Uiso 1 1 calc R U . . .
H18B H 0.324547 0.359414 0.580419 0.068 Uiso 1 1 calc R U . . .
H18C H 0.349615 0.295172 0.556488 0.068 Uiso 1 1 calc R U . . .
C19 C 0.3196(2) 0.43855(17) 0.49678(16) 0.0477(10) Uani 1 1 d . . . . .
H19A H 0.373354 0.452396 0.510912 0.071 Uiso 1 1 calc R U . . .
H19B H 0.295123 0.455621 0.458277 0.071 Uiso 1 1 calc R U . . .
H19C H 0.292395 0.454162 0.522464 0.071 Uiso 1 1 calc R U . . .
C20 C 0.23230(18) 0.34468(19) 0.47267(15) 0.0428(9) Uani 1 1 d . . . . .
H20A H 0.208763 0.359930 0.433409 0.064 Uiso 1 1 calc R U . . .
H20B H 0.229658 0.298178 0.473261 0.064 Uiso 1 1 calc R U . . .
H20C H 0.204590 0.362420 0.497192 0.064 Uiso 1 1 calc R U . . .
C21 C 0.62983(16) 0.26008(14) 0.33200(13) 0.0248(7) Uani 1 1 d . . . . .
H21A H 0.678690 0.247342 0.330250 0.030 Uiso 1 1 calc R U . . .
C22 C 0.34989(15) 0.37491(13) 0.29776(12) 0.0201(6) Uani 1 1 d . . . . .
H22A H 0.326118 0.418206 0.293957 0.012(7) Uiso 1 1 d R . . . .
C23 C 0.64365(16) 0.33526(14) 0.26676(13) 0.0234(7) Uani 1 1 d . . . . .
C24 C 0.66957(17) 0.30053(15) 0.22784(13) 0.0280(7) Uani 1 1 d . . . . .
C25 C 0.72187(18) 0.33026(16) 0.20582(14) 0.0343(8) Uani 1 1 d . . . . .
H25A H 0.740764 0.307697 0.179728 0.041 Uiso 1 1 calc R U . . .
C26 C 0.74689(19) 0.39129(17) 0.22075(15) 0.0395(9) Uani 1 1 d . . . . .
H26A H 0.782488 0.410413 0.204975 0.047 Uiso 1 1 calc R U . . .
C27 C 0.72016(18) 0.42485(16) 0.25881(14) 0.0346(8) Uani 1 1 d . . . . .
H27A H 0.737371 0.467150 0.268708 0.042 Uiso 1 1 calc R U . . .
C28 C 0.66842(16) 0.39762(15) 0.28284(13) 0.0271(7) Uani 1 1 d . . . . .
C29 C 0.64353(18) 0.23356(15) 0.20817(14) 0.0315(7) Uani 1 1 d . . . . .
H29A H 0.606144 0.219878 0.227784 0.038 Uiso 1 1 calc R U . . .
C30 C 0.6018(2) 0.23258(17) 0.14350(15) 0.0416(9) Uani 1 1 d . . . . .
H30A H 0.585294 0.189101 0.131364 0.062 Uiso 1 1 calc R U . . .
H30B H 0.556715 0.260454 0.134473 0.062 Uiso 1 1 calc R U . . .
H30C H 0.636684 0.247553 0.123336 0.062 Uiso 1 1 calc R U . . .
C31 C 0.7111(2) 0.18683(18) 0.22484(18) 0.0481(10) Uani 1 1 d . . . . .
H31A H 0.692564 0.144102 0.211586 0.072 Uiso 1 1 calc R U . . .
H31B H 0.749440 0.200012 0.207047 0.072 Uiso 1 1 calc R U . . .
H31C H 0.734666 0.186509 0.266526 0.072 Uiso 1 1 calc R U . . .
C32 C 0.64393(18) 0.43470(15) 0.32736(14) 0.0313(7) Uani 1 1 d . . . . .
H32A H 0.589644 0.422458 0.322793 0.038 Uiso 1 1 calc R U . . .
C33 C 0.6931(2) 0.41537(18) 0.38751(15) 0.0434(9) Uani 1 1 d . . . . .
H33A H 0.676859 0.439430 0.415698 0.065 Uiso 1 1 calc R U . . .
H33B H 0.686689 0.369800 0.392877 0.065 Uiso 1 1 calc R U . . .
H33C H 0.747221 0.424444 0.392618 0.065 Uiso 1 1 calc R U . . .
C34 C 0.6456(2) 0.50666(16) 0.32004(17) 0.0447(9) Uani 1 1 d . . . . .
H34A H 0.629346 0.527517 0.349801 0.067 Uiso 1 1 calc R U . . .
H34B H 0.697957 0.520130 0.323342 0.067 Uiso 1 1 calc R U . . .
H34C H 0.610578 0.518533 0.282292 0.067 Uiso 1 1 calc R U . . .
C35 C 0.43421(15) 0.44807(13) 0.26328(13) 0.0219(6) Uani 1 1 d . . . . .
C36 C 0.45378(16) 0.45925(14) 0.21287(13) 0.0252(7) Uani 1 1 d . . . . .
C37 C 0.46301(18) 0.52129(15) 0.19701(14) 0.0322(8) Uani 1 1 d . . . . .
H37A H 0.473993 0.528716 0.162429 0.039 Uiso 1 1 calc R U . . .
C38 C 0.45662(19) 0.57232(16) 0.23016(16) 0.0389(8) Uani 1 1 d . . . . .
H38A H 0.459587 0.614543 0.217391 0.047 Uiso 1 1 calc R U . . .
C39 C 0.44588(18) 0.56123(15) 0.28214(15) 0.0335(8) Uani 1 1 d . . . . .
H39A H 0.444828 0.596427 0.305997 0.040 Uiso 1 1 calc R U . . .
C40 C 0.43651(16) 0.50042(14) 0.30096(13) 0.0258(7) Uani 1 1 d . . . . .
C41 C 0.43496(17) 0.49224(14) 0.36260(13) 0.0273(7) Uani 1 1 d . . . . .
H41A H 0.390019 0.464457 0.360741 0.033 Uiso 1 1 calc R U . . .
C42 C 0.50716(18) 0.45819(16) 0.40034(14) 0.0350(8) Uani 1 1 d . . . . .
H42A H 0.514363 0.418586 0.381777 0.053 Uiso 1 1 calc R U . . .
H42B H 0.552034 0.485684 0.405807 0.053 Uiso 1 1 calc R U . . .
H42C H 0.501248 0.448525 0.437576 0.053 Uiso 1 1 calc R U . . .
C43 C 0.4253(2) 0.55365(16) 0.39265(15) 0.0387(8) Uani 1 1 d . . . . .
H43A H 0.379358 0.576178 0.369140 0.058 Uiso 1 1 calc R U . . .
H43B H 0.419836 0.543500 0.429920 0.058 Uiso 1 1 calc R U . . .
H43C H 0.470622 0.580658 0.398151 0.058 Uiso 1 1 calc R U . . .
C44 C 0.46200(17) 0.40539(15) 0.17368(13) 0.0279(7) Uani 1 1 d . . . . .
H44A H 0.481855 0.367656 0.198670 0.033 Uiso 1 1 calc R U . . .
C45 C 0.51993(19) 0.41912(17) 0.14178(15) 0.0384(8) Uani 1 1 d . . . . .
H45A H 0.569469 0.431298 0.169379 0.058 Uiso 1 1 calc R U . . .
H45B H 0.526597 0.380923 0.121129 0.058 Uiso 1 1 calc R U . . .
H45C H 0.500619 0.453880 0.114529 0.058 Uiso 1 1 calc R U . . .
C46 C 0.38474(18) 0.38641(17) 0.13163(14) 0.0376(8) Uani 1 1 d . . . . .
H46A H 0.392050 0.351874 0.107222 0.056 Uiso 1 1 calc R U . . .
H46B H 0.350683 0.372046 0.152727 0.056 Uiso 1 1 calc R U . . .
H46C H 0.361616 0.423055 0.107827 0.056 Uiso 1 1 calc R U . . .
C47 C 0.19338(15) 0.29054(13) 0.31062(12) 0.0193(6) Uani 1 1 d . . . . .
C48 C 0.25676(15) 0.28114(13) 0.29280(12) 0.0207(6) Uani 1 1 d . . . . .
C49 C 0.29639(16) 0.22437(13) 0.31098(13) 0.0227(6) Uani 1 1 d . . . . .
H49A H 0.339378 0.215183 0.298767 0.027 Uiso 1 1 calc R U . . .
C50 C 0.27609(16) 0.17991(13) 0.34650(13) 0.0235(7) Uani 1 1 d . . . . .
C51 C 0.21193(16) 0.19217(13) 0.36364(13) 0.0237(7) Uani 1 1 d . . . . .
H51A H 0.197339 0.163023 0.387721 0.028 Uiso 1 1 calc R U . . .
C52 C 0.16960(15) 0.24728(13) 0.34523(12) 0.0212(6) Uani 1 1 d . . . . .
C53 C 0.09875(16) 0.27396(13) 0.35094(12) 0.0223(6) Uani 1 1 d . . . . .
C54 C 0.04606(16) 0.25765(14) 0.37774(13) 0.0254(7) Uani 1 1 d . . . . .
H54A H 0.055057 0.221313 0.401830 0.031 Uiso 1 1 calc R U . . .
C55 C -0.02142(17) 0.29430(15) 0.36992(14) 0.0279(7) Uani 1 1 d . . . . .
C56 C -0.03498(17) 0.34596(14) 0.33348(14) 0.0287(7) Uani 1 1 d . . . . .
H56A H -0.081512 0.369077 0.326622 0.034 Uiso 1 1 calc R U . . .
C57 C 0.01823(16) 0.36558(14) 0.30599(13) 0.0246(7) Uani 1 1 d . . . . .
C58 C 0.08655(16) 0.33076(14) 0.31821(13) 0.0227(6) Uani 1 1 d . . . . .
C59 C 0.32292(18) 0.11872(15) 0.36691(15) 0.0333(8) Uani 1 1 d . . . . .
C60 C 0.3910(2) 0.11317(18) 0.3455(2) 0.0556(11) Uani 1 1 d . . . . .
H60A H 0.423692 0.150849 0.357084 0.083 Uiso 1 1 calc R U . . .
H60B H 0.420714 0.075106 0.361839 0.083 Uiso 1 1 calc R U . . .
H60C H 0.372908 0.109933 0.303679 0.083 Uiso 1 1 calc R U . . .
C61 C 0.2719(2) 0.06118(16) 0.3495(2) 0.0564(11) Uani 1 1 d . . . . .
H61A H 0.227930 0.065411 0.363706 0.085 Uiso 1 1 calc R U . . .
H61B H 0.253335 0.057763 0.307732 0.085 Uiso 1 1 calc R U . . .
H61C H 0.301141 0.022936 0.365893 0.085 Uiso 1 1 calc R U . . .
C62 C 0.3554(2) 0.12068(19) 0.43388(17) 0.0536(11) Uani 1 1 d . . . . .
H62A H 0.388852 0.157856 0.446009 0.080 Uiso 1 1 calc R U . . .
H62B H 0.312723 0.123458 0.449519 0.080 Uiso 1 1 calc R U . . .
H62C H 0.385084 0.081941 0.447967 0.080 Uiso 1 1 calc R U . . .
C63 C -0.07572(19) 0.27555(16) 0.40348(16) 0.0378(9) Uani 1 1 d . . . . .
C64 C -0.1493(2) 0.3154(2) 0.38580(19) 0.0564(12) Uani 1 1 d . . . . .
H64A H -0.136034 0.360542 0.391951 0.085 Uiso 1 1 calc R U . . .
H64B H -0.177393 0.308136 0.345244 0.085 Uiso 1 1 calc R U . . .
H64C H -0.181702 0.303112 0.408883 0.085 Uiso 1 1 calc R U . . .
C65 C -0.0981(2) 0.20584(18) 0.3935(2) 0.0612(12) Uani 1 1 d . . . . .
H65A H -0.051667 0.179506 0.404562 0.092 Uiso 1 1 calc R U . . .
H65B H -0.130755 0.194049 0.416513 0.092 Uiso 1 1 calc R U . . .
H65C H -0.126447 0.199073 0.352874 0.092 Uiso 1 1 calc R U . . .
C66 C -0.0336(2) 0.2865(2) 0.46728(17) 0.0577(12) Uani 1 1 d . . . . .
H66A H -0.019175 0.331409 0.473730 0.087 Uiso 1 1 calc R U . . .
H66B H -0.067518 0.275084 0.489415 0.087 Uiso 1 1 calc R U . . .
H66C H 0.012764 0.260118 0.479483 0.087 Uiso 1 1 calc R U . . .
C67 C -0.00082(17) 0.41140(14) 0.26138(13) 0.0264(7) Uani 1 1 d . . . . .
H67A H -0.049907 0.430796 0.253089 0.032 Uiso 1 1 calc R U . . .
C68 C 0.28268(15) 0.33066(13) 0.25706(12) 0.0199(6) Uani 1 1 d . . . . .
H68A H 0.305720 0.306671 0.231537 0.024 Uiso 1 1 calc R U . . .
C69 C 0.20191(16) 0.36195(14) 0.15833(13) 0.0238(7) Uani 1 1 d . . . . .
C70 C 0.19623(17) 0.30121(15) 0.13134(13) 0.0271(7) Uani 1 1 d . . . . .
C71 C 0.19345(18) 0.29904(17) 0.07418(14) 0.0372(8) Uani 1 1 d . . . . .
H71A H 0.193659 0.258864 0.056662 0.045 Uiso 1 1 calc R U . . .
C72 C 0.1904(2) 0.35327(18) 0.04244(14) 0.0426(9) Uani 1 1 d . . . . .
H72A H 0.191964 0.350569 0.004385 0.051 Uiso 1 1 calc R U . . .
C73 C 0.18508(19) 0.41153(17) 0.06631(14) 0.0386(8) Uani 1 1 d . . . . .
H73A H 0.178346 0.448610 0.043260 0.046 Uiso 1 1 calc R U . . .
C74 C 0.18936(17) 0.41733(15) 0.12364(13) 0.0282(7) Uani 1 1 d . . . . .
C75 C 0.18614(19) 0.23982(14) 0.16108(14) 0.0312(7) Uani 1 1 d . . . . .
H75A H 0.226340 0.239965 0.199621 0.037 Uiso 1 1 calc R U . . .
C76 C 0.1971(2) 0.17899(17) 0.13151(18) 0.0546(11) Uani 1 1 d . . . . .
H76A H 0.247050 0.180132 0.124960 0.082 Uiso 1 1 calc R U . . .
H76B H 0.195422 0.142466 0.155719 0.082 Uiso 1 1 calc R U . . .
H76C H 0.156044 0.175122 0.094765 0.082 Uiso 1 1 calc R U . . .
C77 C 0.1096(2) 0.23799(18) 0.1711(2) 0.0561(11) Uani 1 1 d . . . . .
H77A H 0.102417 0.277235 0.190184 0.084 Uiso 1 1 calc R U . . .
H77B H 0.068506 0.234104 0.134338 0.084 Uiso 1 1 calc R U . . .
H77C H 0.107883 0.201449 0.195292 0.084 Uiso 1 1 calc R U . . .
C78 C 0.18253(17) 0.48298(15) 0.14760(14) 0.0307(7) Uani 1 1 d . . . . .
H78A H 0.157994 0.476869 0.178060 0.037 Uiso 1 1 calc R U . . .
C79 C 0.26083(19) 0.51258(16) 0.17638(16) 0.0395(8) Uani 1 1 d . . . . .
H79A H 0.254204 0.554630 0.191235 0.059 Uiso 1 1 calc R U . . .
H79B H 0.290396 0.485366 0.208005 0.059 Uiso 1 1 calc R U . . .
H79C H 0.288412 0.516843 0.148491 0.059 Uiso 1 1 calc R U . . .
C80 C 0.1310(2) 0.52890(17) 0.10371(16) 0.0423(9) Uani 1 1 d . . . . .
H80A H 0.080752 0.509104 0.085549 0.063 Uiso 1 1 calc R U . . .
H80B H 0.124225 0.568116 0.122996 0.063 Uiso 1 1 calc R U . . .
H80C H 0.155002 0.538864 0.074496 0.063 Uiso 1 1 calc R U . . .
C81 C 0.00108(16) 0.47222(15) 0.18256(13) 0.0254(7) Uani 1 1 d . . . . .
C82 C -0.02360(17) 0.44632(16) 0.12750(14) 0.0324(8) Uani 1 1 d . . . . .
C83 C -0.0632(2) 0.48604(19) 0.08256(15) 0.0450(9) Uani 1 1 d . . . . .
H83A H -0.080898 0.469481 0.044773 0.054 Uiso 1 1 calc R U . . .
C84 C -0.0774(2) 0.5486(2) 0.09164(16) 0.0499(10) Uani 1 1 d . . . . .
H84A H -0.103527 0.574958 0.060207 0.060 Uiso 1 1 calc R U . . .
C85 C -0.05373(19) 0.57292(18) 0.14598(16) 0.0416(9) Uani 1 1 d . . . . .
H85A H -0.064222 0.616198 0.151562 0.050 Uiso 1 1 calc R U . . .
C86 C -0.01444(17) 0.53580(15) 0.19370(14) 0.0300(7) Uani 1 1 d . . . . .
C87 C 0.00388(19) 0.56484(16) 0.25234(15) 0.0379(8) Uani 1 1 d . . . . .
H87A H 0.038785 0.534981 0.280365 0.045 Uiso 1 1 calc R U . . .
C88 C 0.0452(2) 0.62846(18) 0.25702(19) 0.0627(12) Uani 1 1 d . . . . .
H88A H 0.055848 0.645427 0.295784 0.094 Uiso 1 1 calc R U . . .
H88B H 0.093676 0.622460 0.248975 0.094 Uiso 1 1 calc R U . . .
H88C H 0.012578 0.658385 0.229323 0.094 Uiso 1 1 calc R U . . .
C89 C -0.0698(2) 0.5726(2) 0.26885(17) 0.0574(11) Uani 1 1 d . . . . .
H89A H -0.056875 0.591478 0.307059 0.086 Uiso 1 1 calc R U . . .
H89B H -0.105990 0.600262 0.241039 0.086 Uiso 1 1 calc R U . . .
H89C H -0.093475 0.530816 0.268946 0.086 Uiso 1 1 calc R U . . .
C90 C -0.01177(19) 0.37641(17) 0.11731(15) 0.0417(9) Uani 1 1 d . . . . .
H90A H 0.039576 0.363974 0.144355 0.050 Uiso 1 1 calc R U . . .
C91 C -0.0106(2) 0.3624(2) 0.05678(17) 0.0645(13) Uani 1 1 d . . . . .
H91A H -0.002827 0.316819 0.052830 0.097 Uiso 1 1 calc R U . . .
H91B H -0.059658 0.375392 0.028990 0.097 Uiso 1 1 calc R U . . .
H91C H 0.031417 0.386162 0.049702 0.097 Uiso 1 1 calc R U . . .
C92 C -0.0723(2) 0.3353(2) 0.1315(2) 0.0628(12) Uani 1 1 d . . . . .
H92A H -0.063585 0.290497 0.124615 0.094 Uiso 1 1 calc R U . . .
H92B H -0.068227 0.341207 0.171751 0.094 Uiso 1 1 calc R U . . .
H92C H -0.123724 0.347936 0.107133 0.094 Uiso 1 1 calc R U . . .

loop_
_atom_site_aniso_label
_atom_site_aniso_U_11
_atom_site_aniso_U_22
_atom_site_aniso_U_33
_atom_site_aniso_U_23
_atom_site_aniso_U_13
_atom_site_aniso_U_12
Al1 0.0214(4) 0.0207(4) 0.0197(5) 0.0023(4) 0.0074(4) 0.0028(4)
Al2 0.0206(4) 0.0200(5) 0.0228(5) 0.0028(4) 0.0063(4) 0.0035(4)
I1 0.03197(11) 0.02730(11) 0.02885(12) -0.00530(9) 0.00870(9) 0.00045(9)
I2 0.02909(11) 0.02532(11) 0.03952(13) -0.00522(9) 0.00678(10) 0.00224(8)
N1 0.0188(12) 0.0248(13) 0.0215(13) 0.0027(11) 0.0066(11) 0.0044(10)
N2 0.0236(13) 0.0243(13) 0.0217(13) 0.0016(11) 0.0093(11) 0.0036(11)
N3 0.0193(12) 0.0195(13) 0.0208(13) 0.0037(10) 0.0077(11) 0.0019(10)
N4 0.0222(13) 0.0207(13) 0.0270(14) 0.0041(11) 0.0100(11) 0.0047(10)
N5 0.0203(12) 0.0220(13) 0.0248(14) 0.0024(11) 0.0045(11) 0.0053(10)
N6 0.0216(12) 0.0228(13) 0.0169(13) 0.0027(10) 0.0049(10) 0.0040(10)
C1 0.0248(15) 0.0209(15) 0.0195(16) 0.0034(13) 0.0061(13) 0.0006(12)
C2 0.0222(15) 0.0250(16) 0.0249(16) 0.0023(13) 0.0078(13) 0.0044(13)
C3 0.0241(16) 0.0275(17) 0.0287(18) 0.0008(14) 0.0059(14) 0.0084(13)
C4 0.0296(17) 0.0279(17) 0.0217(16) 0.0034(14) 0.0063(14) 0.0059(13)
C5 0.0276(16) 0.0291(17) 0.0221(16) 0.0046(14) 0.0075(14) 0.0039(13)
C6 0.0251(15) 0.0228(16) 0.0209(16) 0.0013(13) 0.0078(13) 0.0005(13)
C7 0.0208(15) 0.0253(16) 0.0236(16) 0.0031(13) 0.0054(13) 0.0017(13)
C8 0.0278(16) 0.0330(18) 0.0182(16) 0.0063(14) 0.0071(14) 0.0027(14)
C9 0.0245(16) 0.0327(18) 0.0219(16) -0.0036(14) 0.0094(14) -0.0006(13)
C10 0.0210(15) 0.0246(16) 0.0242(17) 0.0016(13) 0.0087(13) 0.0021(12)
C11 0.0212(15) 0.0209(15) 0.0195(15) 0.0016(12) 0.0054(13) -0.0005(12)
C12 0.0209(15) 0.0243(16) 0.0198(16) 0.0021(13) 0.0077(13) 0.0009(12)
C13 0.049(2) 0.0353(19) 0.0270(18) 0.0102(15) 0.0104(16) 0.0186(15)
C14 0.106(3) 0.037(2) 0.095(4) 0.029(3) -0.018(3) -0.002(2)
C15 0.095(3) 0.109(4) 0.059(3) 0.046(3) 0.037(3) 0.077(3)
C16 0.075(3) 0.070(3) 0.032(2) 0.013(2) 0.007(2) 0.040(2)
C17 0.0269(16) 0.0400(19) 0.0207(16) 0.0001(14) 0.0101(14) 0.0037(14)
C18 0.041(2) 0.075(3) 0.0240(19) 0.0049(18) 0.0155(17) 0.0123(19)
C19 0.065(3) 0.047(2) 0.038(2) -0.0146(18) 0.025(2) 0.0037(19)
C20 0.0332(19) 0.066(3) 0.034(2) -0.0043(18) 0.0183(17) 0.0021(18)
C21 0.0218(15) 0.0278(17) 0.0255(17) -0.0007(14) 0.0087(14) 0.0030(13)
C22 0.0194(14) 0.0189(15) 0.0229(16) 0.0038(12) 0.0081(13) 0.0029(12)
C23 0.0206(15) 0.0261(16) 0.0246(17) 0.0053(13) 0.0089(13) 0.0010(13)
C24 0.0274(16) 0.0305(18) 0.0268(17) 0.0046(14) 0.0097(14) 0.0042(14)
C25 0.0352(18) 0.040(2) 0.0324(19) 0.0020(16) 0.0178(16) 0.0014(16)
C26 0.0329(19) 0.049(2) 0.041(2) 0.0094(18) 0.0184(17) -0.0034(17)
C27 0.0327(18) 0.0334(19) 0.037(2) 0.0019(16) 0.0093(16) -0.0024(15)
C28 0.0230(16) 0.0312(18) 0.0255(17) 0.0047(14) 0.0057(14) 0.0040(13)
C29 0.0359(18) 0.0325(19) 0.0318(19) 0.0003(15) 0.0189(16) 0.0025(15)
C30 0.055(2) 0.035(2) 0.036(2) -0.0036(17) 0.0167(18) -0.0023(17)
C31 0.042(2) 0.042(2) 0.063(3) 0.000(2) 0.021(2) 0.0096(18)
C32 0.0279(17) 0.0300(18) 0.0357(19) -0.0051(15) 0.0100(15) -0.0002(14)
C33 0.041(2) 0.050(2) 0.036(2) -0.0093(18) 0.0071(17) 0.0075(17)
C34 0.043(2) 0.031(2) 0.060(3) -0.0066(18) 0.017(2) -0.0018(16)
C35 0.0157(14) 0.0207(15) 0.0265(17) 0.0038(13) 0.0027(13) 0.0017(12)
C36 0.0229(15) 0.0234(16) 0.0288(17) 0.0064(14) 0.0074(14) 0.0003(13)
C37 0.0314(18) 0.0332(19) 0.0340(19) 0.0088(15) 0.0131(16) -0.0036(14)
C38 0.043(2) 0.0231(18) 0.050(2) 0.0085(17) 0.0143(18) -0.0055(15)
C39 0.0359(18) 0.0210(17) 0.043(2) -0.0015(15) 0.0120(17) -0.0025(14)
C40 0.0193(15) 0.0252(17) 0.0317(18) 0.0008(14) 0.0065(14) -0.0008(13)
C41 0.0266(16) 0.0245(17) 0.0287(18) -0.0034(14) 0.0058(14) -0.0022(13)
C42 0.0337(18) 0.041(2) 0.0278(18) -0.0047(16) 0.0059(15) -0.0003(16)
C43 0.042(2) 0.034(2) 0.039(2) -0.0104(16) 0.0125(17) -0.0027(16)
C44 0.0287(16) 0.0296(18) 0.0274(17) 0.0082(14) 0.0118(14) 0.0005(14)
C45 0.042(2) 0.041(2) 0.038(2) 0.0095(17) 0.0222(17) 0.0057(16)
C46 0.0365(19) 0.042(2) 0.034(2) -0.0038(16) 0.0113(16) -0.0023(16)
C47 0.0201(14) 0.0146(14) 0.0214(15) 0.0021(12) 0.0042(13) 0.0023(11)
C48 0.0178(14) 0.0220(15) 0.0201(15) 0.0023(12) 0.0030(12) 0.0004(12)
C49 0.0213(15) 0.0208(15) 0.0272(17) -0.0004(13) 0.0096(13) 0.0019(12)
C50 0.0217(15) 0.0180(15) 0.0290(17) 0.0014(13) 0.0057(14) 0.0016(12)
C51 0.0265(16) 0.0190(15) 0.0274(17) 0.0049(13) 0.0111(14) 0.0009(13)
C52 0.0200(15) 0.0205(15) 0.0228(16) -0.0007(13) 0.0066(13) -0.0031(12)
C53 0.0208(15) 0.0209(15) 0.0251(16) -0.0007(13) 0.0071(13) -0.0004(12)
C54 0.0253(16) 0.0245(16) 0.0265(17) 0.0031(13) 0.0083(14) 0.0014(13)
C55 0.0230(16) 0.0282(17) 0.0350(19) 0.0018(15) 0.0126(15) 0.0039(13)
C56 0.0210(15) 0.0291(18) 0.0386(19) 0.0008(15) 0.0133(15) 0.0068(13)
C57 0.0205(15) 0.0239(16) 0.0301(18) 0.0023(14) 0.0089(14) 0.0044(13)
C58 0.0191(14) 0.0221(16) 0.0278(17) 0.0000(13) 0.0087(13) 0.0015(12)
C59 0.0336(18) 0.0220(17) 0.050(2) 0.0110(15) 0.0213(17) 0.0078(14)
C60 0.048(2) 0.036(2) 0.092(3) 0.021(2) 0.035(2) 0.0197(18)
C61 0.046(2) 0.025(2) 0.097(4) 0.003(2) 0.022(2) 0.0074(17)
C62 0.051(2) 0.047(2) 0.062(3) 0.025(2) 0.017(2) 0.0168(19)
C63 0.0327(18) 0.040(2) 0.050(2) 0.0128(17) 0.0261(17) 0.0082(16)
C64 0.035(2) 0.070(3) 0.077(3) 0.027(2) 0.037(2) 0.0168(19)
C65 0.057(3) 0.048(2) 0.098(4) 0.006(2) 0.052(3) -0.006(2)
C66 0.056(3) 0.078(3) 0.049(3) 0.019(2) 0.032(2) 0.015(2)
C67 0.0215(15) 0.0241(16) 0.0336(18) -0.0014(14) 0.0087(14) 0.0059(13)
C68 0.0200(14) 0.0185(15) 0.0205(16) 0.0025(12) 0.0056(13) 0.0046(12)
C69 0.0181(14) 0.0294(17) 0.0235(17) 0.0045(14) 0.0063(13) 0.0044(13)
C70 0.0254(16) 0.0313(18) 0.0251(17) 0.0004(14) 0.0087(14) 0.0030(14)
C71 0.0378(19) 0.043(2) 0.0271(19) -0.0054(16) 0.0057(16) 0.0087(16)
C72 0.049(2) 0.057(3) 0.0197(18) 0.0031(17) 0.0085(17) 0.0102(19)
C73 0.042(2) 0.043(2) 0.0255(18) 0.0109(16) 0.0040(16) 0.0046(17)
C74 0.0264(16) 0.0298(18) 0.0253(17) 0.0061(14) 0.0037(14) 0.0035(14)
C75 0.0400(19) 0.0240(17) 0.0270(18) -0.0043(14) 0.0069(15) 0.0045(14)
C76 0.067(3) 0.034(2) 0.070(3) -0.012(2) 0.033(2) 0.001(2)
C77 0.063(3) 0.034(2) 0.085(3) 0.007(2) 0.042(2) 0.0009(19)
C78 0.0295(17) 0.0321(18) 0.0276(18) 0.0093(15) 0.0053(15) 0.0039(14)
C79 0.0341(19) 0.035(2) 0.046(2) 0.0035(17) 0.0085(17) -0.0005(16)
C80 0.042(2) 0.035(2) 0.048(2) 0.0117(18) 0.0104(18) 0.0061(16)
C81 0.0164(14) 0.0311(17) 0.0264(17) 0.0046(14) 0.0037(13) 0.0039(13)
C82 0.0227(16) 0.041(2) 0.0297(18) -0.0031(16) 0.0030(15) 0.0040(14)
C83 0.039(2) 0.065(3) 0.0230(19) 0.0023(18) -0.0023(16) 0.0133(19)
C84 0.048(2) 0.058(3) 0.038(2) 0.017(2) 0.0040(19) 0.022(2)
C85 0.037(2) 0.039(2) 0.044(2) 0.0110(18) 0.0056(18) 0.0144(16)
C86 0.0237(16) 0.0287(18) 0.0347(19) 0.0043(15) 0.0055(15) 0.0063(14)
C87 0.040(2) 0.0300(19) 0.036(2) -0.0018(16) 0.0016(16) 0.0133(16)
C88 0.072(3) 0.031(2) 0.067(3) -0.001(2) -0.003(2) 0.009(2)
C89 0.061(3) 0.061(3) 0.049(3) -0.007(2) 0.015(2) 0.026(2)
C90 0.0292(18) 0.046(2) 0.041(2) -0.0171(18) -0.0004(16) 0.0026(16)
C91 0.049(2) 0.081(3) 0.053(3) -0.035(2) 0.003(2) 0.010(2)
C92 0.050(2) 0.052(3) 0.080(3) -0.023(2) 0.012(2) -0.008(2)

loop_
_atom_type_symbol
_atom_type_description
_atom_type_scat_dispersion_real
_atom_type_scat_dispersion_imag
_atom_type_scat_source
C C 0.0137 0.0067 'International Tables Vol C Tables 4.2.6.8 and 6.1.1.4'
H H 0.0000 0.0000 'International Tables Vol C Tables 4.2.6.8 and 6.1.1.4'
N N 0.0241 0.0134 'International Tables Vol C Tables 4.2.6.8 and 6.1.1.4'
I I 0.0030 5.4350 'International Tables Vol C Tables 4.2.6.8 and 6.1.1.4'
Al Al 0.1771 0.1873 'International Tables Vol C Tables 4.2.6.8 and 6.1.1.4'

loop_
_geom_angle_atom_site_label_1
_geom_angle_atom_site_label_2
_geom_angle_atom_site_label_3
_geom_angle
_geom_angle_site_symmetry_1
_geom_angle_site_symmetry_3
_geom_angle_publ_flag
N1 Al1 N3 96.23(10) . . ?
N1 Al1 N2 91.74(10) . . ?
N3 Al1 N2 136.44(11) . . ?
N1 Al1 I1 109.38(8) . . ?
N3 Al1 I1 116.74(8) . . ?
N2 Al1 I1 100.42(8) . . ?
N4 Al2 N6 96.17(11) . . ?
N4 Al2 N5 92.60(10) . . ?
N6 Al2 N5 136.57(11) . . ?
N4 Al2 I2 111.54(9) . . ?
N6 Al2 I2 116.50(8) . . ?
N5 Al2 I2 99.17(8) . . ?
C1 N1 C12 106.2(2) . . ?
C1 N1 Al1 127.39(19) . . ?
C12 N1 Al1 126.26(19) . . ?
C21 N2 C23 112.7(2) . . ?
C21 N2 Al1 119.90(19) . . ?
C23 N2 Al1 126.96(18) . . ?
C35 N3 C22 117.5(2) . . ?
C35 N3 Al1 122.95(17) . . ?
C22 N3 Al1 118.23(17) . . ?
C58 N4 C47 106.2(2) . . ?
C58 N4 Al2 128.18(19) . . ?
C47 N4 Al2 125.44(18) . . ?
C67 N5 C81 113.9(2) . . ?
C67 N5 Al2 121.5(2) . . ?
C81 N5 Al2 124.28(18) . . ?
C69 N6 C68 116.2(2) . . ?
C69 N6 Al2 125.20(18) . . ?
C68 N6 Al2 117.53(17) . . ?
N1 C1 C2 124.8(3) . . ?
N1 C1 C6 112.3(2) . . ?
C2 C1 C6 122.7(3) . . ?
C1 C2 C3 116.3(3) . . ?
C1 C2 C21 119.4(3) . . ?
C3 C2 C21 123.3(3) . . ?
C4 C3 C2 122.0(3) . . ?
C4 C3 H3A 119.0 . . ?
C2 C3 H3A 119.0 . . ?
C3 C4 C5 118.9(3) . . ?
C3 C4 C13 122.3(3) . . ?
C5 C4 C13 118.8(3) . . ?
C6 C5 C4 121.1(3) . . ?
C6 C5 H5A 119.4 . . ?
C4 C5 H5A 119.4 . . ?
C5 C6 C1 117.6(3) . . ?
C5 C6 C7 137.8(3) . . ?
C1 C6 C7 104.6(2) . . ?
C8 C7 C12 118.9(3) . . ?
C8 C7 C6 135.4(3) . . ?
C12 C7 C6 105.6(2) . . ?
C9 C8 C7 119.0(3) . . ?
C9 C8 H8A 120.5 . . ?
C7 C8 H8A 120.5 . . ?
C8 C9 C10 119.2(3) . . ?
C8 C9 C17 122.5(3) . . ?
C10 C9 C17 118.2(3) . . ?
C11 C10 C9 123.9(3) . . ?
C11 C10 H10A 118.1 . . ?
C9 C10 H10A 118.1 . . ?
C10 C11 C12 114.6(3) . . ?
C10 C11 C22 123.8(2) . . ?
C12 C11 C22 121.5(2) . . ?
C11 C12 N1 124.8(3) . . ?
C11 C12 C7 124.2(3) . . ?
N1 C12 C7 111.0(2) . . ?
C15 C13 C16 108.5(3) . . ?
C15 C13 C14 109.0(4) . . ?
C16 C13 C14 107.4(3) . . ?
C15 C13 C4 112.7(3) . . ?
C16 C13 C4 111.5(3) . . ?
C14 C13 C4 107.5(3) . . ?
C13 C14 H14A 109.5 . . ?
C13 C14 H14B 109.5 . . ?
H14A C14 H14B 109.5 . . ?
C13 C14 H14C 109.5 . . ?
H14A C14 H14C 109.5 . . ?
H14B C14 H14C 109.5 . . ?
C13 C15 H15A 109.5 . . ?
C13 C15 H15B 109.5 . . ?
H15A C15 H15B 109.5 . . ?
C13 C15 H15C 109.5 . . ?
H15A C15 H15C 109.5 . . ?
H15B C15 H15C 109.5 . . ?
C13 C16 H16A 109.5 . . ?
C13 C16 H16B 109.5 . . ?
H16A C16 H16B 109.5 . . ?
C13 C16 H16C 109.5 . . ?
H16A C16 H16C 109.5 . . ?
H16B C16 H16C 109.5 . . ?
C20 C17 C18 109.0(3) . . ?
C20 C17 C19 109.0(3) . . ?
C18 C17 C19 107.3(3) . . ?
C20 C17 C9 109.7(3) . . ?
C18 C17 C9 112.1(3) . . ?
C19 C17 C9 109.6(3) . . ?
C17 C18 H18A 109.5 . . ?
C17 C18 H18B 109.5 . . ?
H18A C18 H18B 109.5 . . ?
C17 C18 H18C 109.5 . . ?
H18A C18 H18C 109.5 . . ?
H18B C18 H18C 109.5 . . ?
C17 C19 H19A 109.5 . . ?
C17 C19 H19B 109.5 . . ?
H19A C19 H19B 109.5 . . ?
C17 C19 H19C 109.5 . . ?
H19A C19 H19C 109.5 . . ?
H19B C19 H19C 109.5 . . ?
C17 C20 H20A 109.5 . . ?
C17 C20 H20B 109.5 . . ?
H20A C20 H20B 109.5 . . ?
C17 C20 H20C 109.5 . . ?
H20A C20 H20C 109.5 . . ?
H20B C20 H20C 109.5 . . ?
N2 C21 C2 127.5(3) . . ?
N2 C21 H21A 116.3 . . ?
C2 C21 H21A 116.3 . . ?
N3 C22 C11 113.2(2) . . ?
N3 C22 C68 113.0(2) . . ?
C11 C22 C68 110.5(2) . . ?
N3 C22 H22A 103.0 . . ?
C11 C22 H22A 112.5 . . ?
C68 C22 H22A 104.1 . . ?
C28 C23 C24 122.0(3) . . ?
C28 C23 N2 117.9(2) . . ?
C24 C23 N2 119.9(3) . . ?
C25 C24 C23 117.3(3) . . ?
C25 C24 C29 118.6(3) . . ?
C23 C24 C29 124.1(3) . . ?
C26 C25 C24 121.9(3) . . ?
C26 C25 H25A 119.1 . . ?
C24 C25 H25A 119.1 . . ?
C25 C26 C27 119.9(3) . . ?
C25 C26 H26A 120.1 . . ?
C27 C26 H26A 120.1 . . ?
C26 C27 C28 121.1(3) . . ?
C26 C27 H27A 119.5 . . ?
C28 C27 H27A 119.5 . . ?
C27 C28 C23 117.9(3) . . ?
C27 C28 C32 119.5(3) . . ?
C23 C28 C32 122.5(3) . . ?
C24 C29 C31 111.4(3) . . ?
C24 C29 C30 110.3(3) . . ?
C31 C29 C30 111.3(3) . . ?
C24 C29 H29A 107.9 . . ?
C31 C29 H29A 107.9 . . ?
C30 C29 H29A 107.9 . . ?
C29 C30 H30A 109.5 . . ?
C29 C30 H30B 109.5 . . ?
H30A C30 H30B 109.5 . . ?
C29 C30 H30C 109.5 . . ?
H30A C30 H30C 109.5 . . ?
H30B C30 H30C 109.5 . . ?
C29 C31 H31A 109.5 . . ?
C29 C31 H31B 109.5 . . ?
H31A C31 H31B 109.5 . . ?
C29 C31 H31C 109.5 . . ?
H31A C31 H31C 109.5 . . ?
H31B C31 H31C 109.5 . . ?
C28 C32 C34 113.6(3) . . ?
C28 C32 C33 110.2(3) . . ?
C34 C32 C33 110.6(3) . . ?
C28 C32 H32A 107.4 . . ?
C34 C32 H32A 107.4 . . ?
C33 C32 H32A 107.4 . . ?
C32 C33 H33A 109.5 . . ?
C32 C33 H33B 109.5 . . ?
H33A C33 H33B 109.5 . . ?
C32 C33 H33C 109.5 . . ?
H33A C33 H33C 109.5 . . ?
H33B C33 H33C 109.5 . . ?
C32 C34 H34A 109.5 . . ?
C32 C34 H34B 109.5 . . ?
H34A C34 H34B 109.5 . . ?
C32 C34 H34C 109.5 . . ?
H34A C34 H34C 109.5 . . ?
H34B C34 H34C 109.5 . . ?
C36 C35 C40 118.5(3) . . ?
C36 C35 N3 118.0(3) . . ?
C40 C35 N3 123.5(3) . . ?
C37 C36 C35 119.4(3) . . ?
C37 C36 C44 118.3(3) . . ?
C35 C36 C44 122.3(3) . . ?
C38 C37 C36 121.6(3) . . ?
C38 C37 H37A 119.2 . . ?
C36 C37 H37A 119.2 . . ?
C37 C38 C39 119.0(3) . . ?
C37 C38 H38A 120.5 . . ?
C39 C38 H38A 120.5 . . ?
C38 C39 C40 122.4(3) . . ?
C38 C39 H39A 118.8 . . ?
C40 C39 H39A 118.8 . . ?
C39 C40 C35 118.2(3) . . ?
C39 C40 C41 118.4(3) . . ?
C35 C40 C41 123.3(3) . . ?
C43 C41 C42 108.2(3) . . ?
C43 C41 C40 115.2(3) . . ?
C42 C41 C40 111.5(2) . . ?
C43 C41 H41A 107.2 . . ?
C42 C41 H41A 107.2 . . ?
C40 C41 H41A 107.2 . . ?
C41 C42 H42A 109.5 . . ?
C41 C42 H42B 109.5 . . ?
H42A C42 H42B 109.5 . . ?
C41 C42 H42C 109.5 . . ?
H42A C42 H42C 109.5 . . ?
H42B C42 H42C 109.5 . . ?
C41 C43 H43A 109.5 . . ?
C41 C43 H43B 109.5 . . ?
H43A C43 H43B 109.5 . . ?
C41 C43 H43C 109.5 . . ?
H43A C43 H43C 109.5 . . ?
H43B C43 H43C 109.5 . . ?
C46 C44 C36 111.6(2) . . ?
C46 C44 C45 110.3(3) . . ?
C36 C44 C45 114.1(3) . . ?
C46 C44 H44A 106.8 . . ?
C36 C44 H44A 106.8 . . ?
C45 C44 H44A 106.8 . . ?
C44 C45 H45A 109.5 . . ?
C44 C45 H45B 109.5 . . ?
H45A C45 H45B 109.5 . . ?
C44 C45 H45C 109.5 . . ?
H45A C45 H45C 109.5 . . ?
H45B C45 H45C 109.5 . . ?
C44 C46 H46A 109.5 . . ?
C44 C46 H46B 109.5 . . ?
H46A C46 H46B 109.5 . . ?
C44 C46 H46C 109.5 . . ?
H46A C46 H46C 109.5 . . ?
H46B C46 H46C 109.5 . . ?
C48 C47 N4 125.3(2) . . ?
C48 C47 C52 123.7(3) . . ?
N4 C47 C52 111.0(2) . . ?
C47 C48 C49 115.2(2) . . ?
C47 C48 C68 122.1(2) . . ?
C49 C48 C68 122.7(2) . . ?
C48 C49 C50 123.6(2) . . ?
C48 C49 H49A 118.2 . . ?
C50 C49 H49A 118.2 . . ?
C51 C50 C49 118.7(3) . . ?
C51 C50 C59 119.5(2) . . ?
C49 C50 C59 121.8(2) . . ?
C52 C51 C50 119.5(3) . . ?
C52 C51 H51A 120.2 . . ?
C50 C51 H51A 120.2 . . ?
C51 C52 C47 119.2(2) . . ?
C51 C52 C53 135.2(3) . . ?
C47 C52 C53 105.5(2) . . ?
C54 C53 C58 118.4(3) . . ?
C54 C53 C52 137.0(3) . . ?
C58 C53 C52 104.6(2) . . ?
C53 C54 C55 121.0(3) . . ?
C53 C54 H54A 119.5 . . ?
C55 C54 H54A 119.5 . . ?
C56 C55 C54 119.0(3) . . ?
C56 C55 C63 122.6(3) . . ?
C54 C55 C63 118.4(3) . . ?
C55 C56 C57 122.2(3) . . ?
C55 C56 H56A 118.9 . . ?
C57 C56 H56A 118.9 . . ?
C58 C57 C56 116.8(3) . . ?
C58 C57 C67 120.3(3) . . ?
C56 C57 C67 122.1(3) . . ?
N4 C58 C57 125.1(3) . . ?
N4 C58 C53 112.5(2) . . ?
C57 C58 C53 122.1(3) . . ?
C61 C59 C60 110.3(3) . . ?
C61 C59 C50 110.3(3) . . ?
C60 C59 C50 112.9(3) . . ?
C61 C59 C62 108.3(3) . . ?
C60 C59 C62 107.0(3) . . ?
C50 C59 C62 107.9(3) . . ?
C59 C60 H60A 109.5 . . ?
C59 C60 H60B 109.5 . . ?
H60A C60 H60B 109.5 . . ?
C59 C60 H60C 109.5 . . ?
H60A C60 H60C 109.5 . . ?
H60B C60 H60C 109.5 . . ?
C59 C61 H61A 109.5 . . ?
C59 C61 H61B 109.5 . . ?
H61A C61 H61B 109.5 . . ?
C59 C61 H61C 109.5 . . ?
H61A C61 H61C 109.5 . . ?
H61B C61 H61C 109.5 . . ?
C59 C62 H62A 109.5 . . ?
C59 C62 H62B 109.5 . . ?
H62A C62 H62B 109.5 . . ?
C59 C62 H62C 109.5 . . ?
H62A C62 H62C 109.5 . . ?
H62B C62 H62C 109.5 . . ?
C65 C63 C64 108.3(3) . . ?
C65 C63 C66 109.5(3) . . ?
C64 C63 C66 108.6(3) . . ?
C65 C63 C55 110.4(3) . . ?
C64 C63 C55 111.8(3) . . ?
C66 C63 C55 108.3(3) . . ?
C63 C64 H64A 109.5 . . ?
C63 C64 H64B 109.5 . . ?
H64A C64 H64B 109.5 . . ?
C63 C64 H64C 109.5 . . ?
H64A C64 H64C 109.5 . . ?
H64B C64 H64C 109.5 . . ?
C63 C65 H65A 109.5 . . ?
C63 C65 H65B 109.5 . . ?
H65A C65 H65B 109.5 . . ?
C63 C65 H65C 109.5 . . ?
H65A C65 H65C 109.5 . . ?
H65B C65 H65C 109.5 . . ?
C63 C66 H66A 109.5 . . ?
C63 C66 H66B 109.5 . . ?
H66A C66 H66B 109.5 . . ?
C63 C66 H66C 109.5 . . ?
H66A C66 H66C 109.5 . . ?
H66B C66 H66C 109.5 . . ?
N5 C67 C57 127.7(3) . . ?
N5 C67 H67A 116.1 . . ?
C57 C67 H67A 116.1 . . ?
N6 C68 C48 113.2(2) . . ?
N6 C68 C22 112.2(2) . . ?
C48 C68 C22 110.5(2) . . ?
N6 C68 H68A 106.9 . . ?
C48 C68 H68A 106.9 . . ?
C22 C68 H68A 106.9 . . ?
C74 C69 C70 118.6(3) . . ?
C74 C69 N6 118.4(3) . . ?
C70 C69 N6 122.9(3) . . ?
C71 C70 C69 118.3(3) . . ?
C71 C70 C75 119.2(3) . . ?
C69 C70 C75 122.3(3) . . ?
C72 C71 C70 122.0(3) . . ?
C72 C71 H71A 119.0 . . ?
C70 C71 H71A 119.0 . . ?
C71 C72 C73 119.4(3) . . ?
C71 C72 H72A 120.3 . . ?
C73 C72 H72A 120.3 . . ?
C72 C73 C74 121.5(3) . . ?
C72 C73 H73A 119.3 . . ?
C74 C73 H73A 119.3 . . ?
C73 C74 C69 119.0(3) . . ?
C73 C74 C78 119.2(3) . . ?
C69 C74 C78 121.9(3) . . ?
C77 C75 C76 109.4(3) . . ?
C77 C75 C70 111.4(3) . . ?
C76 C75 C70 115.3(3) . . ?
C77 C75 H75A 106.8 . . ?
C76 C75 H75A 106.8 . . ?
C70 C75 H75A 106.8 . . ?
C75 C76 H76A 109.5 . . ?
C75 C76 H76B 109.5 . . ?
H76A C76 H76B 109.5 . . ?
C75 C76 H76C 109.5 . . ?
H76A C76 H76C 109.5 . . ?
H76B C76 H76C 109.5 . . ?
C75 C77 H77A 109.5 . . ?
C75 C77 H77B 109.5 . . ?
H77A C77 H77B 109.5 . . ?
C75 C77 H77C 109.5 . . ?
H77A C77 H77C 109.5 . . ?
H77B C77 H77C 109.5 . . ?
C79 C78 C74 111.7(3) . . ?
C79 C78 C80 110.5(3) . . ?
C74 C78 C80 114.0(3) . . ?
C79 C78 H78A 106.7 . . ?
C74 C78 H78A 106.7 . . ?
C80 C78 H78A 106.7 . . ?
C78 C79 H79A 109.5 . . ?
C78 C79 H79B 109.5 . . ?
H79A C79 H79B 109.5 . . ?
C78 C79 H79C 109.5 . . ?
H79A C79 H79C 109.5 . . ?
H79B C79 H79C 109.5 . . ?
C78 C80 H80A 109.5 . . ?
C78 C80 H80B 109.5 . . ?
H80A C80 H80B 109.5 . . ?
C78 C80 H80C 109.5 . . ?
H80A C80 H80C 109.5 . . ?
H80B C80 H80C 109.5 . . ?
C82 C81 C86 122.4(3) . . ?
C82 C81 N5 117.8(3) . . ?
C86 C81 N5 119.8(3) . . ?
C83 C82 C81 117.6(3) . . ?
C83 C82 C90 121.0(3) . . ?
C81 C82 C90 121.3(3) . . ?
C84 C83 C82 121.5(3) . . ?
C84 C83 H83A 119.2 . . ?
C82 C83 H83A 119.2 . . ?
C85 C84 C83 120.1(3) . . ?
C85 C84 H84A 120.0 . . ?
C83 C84 H84A 120.0 . . ?
C84 C85 C86 122.0(3) . . ?
C84 C85 H85A 119.0 . . ?
C86 C85 H85A 119.0 . . ?
C85 C86 C81 116.4(3) . . ?
C85 C86 C87 118.5(3) . . ?
C81 C86 C87 125.0(3) . . ?
C86 C87 C88 112.5(3) . . ?
C86 C87 C89 110.5(3) . . ?
C88 C87 C89 110.2(3) . . ?
C86 C87 H87A 107.8 . . ?
C88 C87 H87A 107.8 . . ?
C89 C87 H87A 107.8 . . ?
C87 C88 H88A 109.5 . . ?
C87 C88 H88B 109.5 . . ?
H88A C88 H88B 109.5 . . ?
C87 C88 H88C 109.5 . . ?
H88A C88 H88C 109.5 . . ?
H88B C88 H88C 109.5 . . ?
C87 C89 H89A 109.5 . . ?
C87 C89 H89B 109.5 . . ?
H89A C89 H89B 109.5 . . ?
C87 C89 H89C 109.5 . . ?
H89A C89 H89C 109.5 . . ?
H89B C89 H89C 109.5 . . ?
C82 C90 C91 113.3(3) . . ?
C82 C90 C92 110.9(3) . . ?
C91 C90 C92 110.6(3) . . ?
C82 C90 H90A 107.3 . . ?
C91 C90 H90A 107.3 . . ?
C92 C90 H90A 107.3 . . ?
C90 C91 H91A 109.5 . . ?
C90 C91 H91B 109.5 . . ?
H91A C91 H91B 109.5 . . ?
C90 C91 H91C 109.5 . . ?
H91A C91 H91C 109.5 . . ?
H91B C91 H91C 109.5 . . ?
C90 C92 H92A 109.5 . . ?
C90 C92 H92B 109.5 . . ?
H92A C92 H92B 109.5 . . ?
C90 C92 H92C 109.5 . . ?
H92A C92 H92C 109.5 . . ?
H92B C92 H92C 109.5 . . ?

loop_
_geom_bond_atom_site_label_1
_geom_bond_atom_site_label_2
_geom_bond_distance
_geom_bond_site_symmetry_2
_geom_bond_publ_flag
Al1 N1 1.826(2) . ?
Al1 N3 1.834(2) . ?
Al1 N2 1.993(2) . ?
Al1 I1 2.5534(9) . ?
Al2 N4 1.826(2) . ?
Al2 N6 1.838(2) . ?
Al2 N5 1.989(2) . ?
Al2 I2 2.5523(9) . ?
N1 C1 1.346(4) . ?
N1 C12 1.400(3) . ?
N2 C21 1.322(4) . ?
N2 C23 1.471(3) . ?
N3 C35 1.433(3) . ?
N3 C22 1.510(3) . ?
N4 C58 1.350(3) . ?
N4 C47 1.398(3) . ?
N5 C67 1.322(4) . ?
N5 C81 1.465(4) . ?
N6 C69 1.430(4) . ?
N6 C68 1.515(3) . ?
C1 C2 1.397(4) . ?
C1 C6 1.425(4) . ?
C2 C3 1.419(4) . ?
C2 C21 1.425(4) . ?
C3 C4 1.387(4) . ?
C3 H3A 0.9500 . ?
C4 C5 1.421(4) . ?
C4 C13 1.532(4) . ?
C5 C6 1.379(4) . ?
C5 H5A 0.9500 . ?
C6 C7 1.457(4) . ?
C7 C8 1.398(4) . ?
C7 C12 1.403(4) . ?
C8 C9 1.390(4) . ?
C8 H8A 0.9500 . ?
C9 C10 1.411(4) . ?
C9 C17 1.534(4) . ?
C10 C11 1.385(4) . ?
C10 H10A 0.9500 . ?
C11 C12 1.390(4) . ?
C11 C22 1.529(4) . ?
C13 C15 1.499(5) . ?
C13 C16 1.523(5) . ?
C13 C14 1.530(6) . ?
C14 H14A 0.9800 . ?
C14 H14B 0.9800 . ?
C14 H14C 0.9800 . ?
C15 H15A 0.9800 . ?
C15 H15B 0.9800 . ?
C15 H15C 0.9800 . ?
C16 H16A 0.9800 . ?
C16 H16B 0.9800 . ?
C16 H16C 0.9800 . ?
C17 C20 1.528(4) . ?
C17 C18 1.531(4) . ?
C17 C19 1.534(5) . ?
C18 H18A 0.9800 . ?
C18 H18B 0.9800 . ?
C18 H18C 0.9800 . ?
C19 H19A 0.9800 . ?
C19 H19B 0.9800 . ?
C19 H19C 0.9800 . ?
C20 H20A 0.9800 . ?
C20 H20B 0.9800 . ?
C20 H20C 0.9800 . ?
C21 H21A 0.9500 . ?
C22 C68 1.614(4) . ?
C22 H22A 1.0015 . ?
C23 C28 1.404(4) . ?
C23 C24 1.405(4) . ?
C24 C25 1.393(4) . ?
C24 C29 1.517(4) . ?
C25 C26 1.374(5) . ?
C25 H25A 0.9500 . ?
C26 C27 1.384(5) . ?
C26 H26A 0.9500 . ?
C27 C28 1.393(4) . ?
C27 H27A 0.9500 . ?
C28 C32 1.527(4) . ?
C29 C31 1.533(4) . ?
C29 C30 1.533(5) . ?
C29 H29A 1.0000 . ?
C30 H30A 0.9800 . ?
C30 H30B 0.9800 . ?
C30 H30C 0.9800 . ?
C31 H31A 0.9800 . ?
C31 H31B 0.9800 . ?
C31 H31C 0.9800 . ?
C32 C34 1.526(4) . ?
C32 C33 1.525(5) . ?
C32 H32A 1.0000 . ?
C33 H33A 0.9800 . ?
C33 H33B 0.9800 . ?
C33 H33C 0.9800 . ?
C34 H34A 0.9800 . ?
C34 H34B 0.9800 . ?
C34 H34C 0.9800 . ?
C35 C36 1.420(4) . ?
C35 C40 1.433(4) . ?
C36 C37 1.389(4) . ?
C36 C44 1.528(4) . ?
C37 C38 1.377(5) . ?
C37 H37A 0.9500 . ?
C38 C39 1.378(5) . ?
C38 H38A 0.9500 . ?
C39 C40 1.390(4) . ?
C39 H39A 0.9500 . ?
C40 C41 1.540(4) . ?
C41 C43 1.528(4) . ?
C41 C42 1.532(4) . ?
C41 H41A 1.0000 . ?
C42 H42A 0.9800 . ?
C42 H42B 0.9800 . ?
C42 H42C 0.9800 . ?
C43 H43A 0.9800 . ?
C43 H43B 0.9800 . ?
C43 H43C 0.9800 . ?
C44 C46 1.519(4) . ?
C44 C45 1.539(4) . ?
C44 H44A 1.0000 . ?
C45 H45A 0.9800 . ?
C45 H45B 0.9800 . ?
C45 H45C 0.9800 . ?
C46 H46A 0.9800 . ?
C46 H46B 0.9800 . ?
C46 H46C 0.9800 . ?
C47 C48 1.383(4) . ?
C47 C52 1.409(4) . ?
C48 C49 1.396(4) . ?
C48 C68 1.535(4) . ?
C49 C50 1.411(4) . ?
C49 H49A 0.9500 . ?
C50 C51 1.396(4) . ?
C50 C59 1.541(4) . ?
C51 C52 1.389(4) . ?
C51 H51A 0.9500 . ?
C52 C53 1.464(4) . ?
C53 C54 1.378(4) . ?
C53 C58 1.420(4) . ?
C54 C55 1.419(4) . ?
C54 H54A 0.9500 . ?
C55 C56 1.382(4) . ?
C55 C63 1.537(4) . ?
C56 C57 1.417(4) . ?
C56 H56A 0.9500 . ?
C57 C58 1.399(4) . ?
C57 C67 1.420(4) . ?
C59 C61 1.507(5) . ?
C59 C60 1.509(4) . ?
C59 C62 1.567(5) . ?
C60 H60A 0.9800 . ?
C60 H60B 0.9800 . ?
C60 H60C 0.9800 . ?
C61 H61A 0.9800 . ?
C61 H61B 0.9800 . ?
C61 H61C 0.9800 . ?
C62 H62A 0.9800 . ?
C62 H62B 0.9800 . ?
C62 H62C 0.9800 . ?
C63 C65 1.522(5) . ?
C63 C64 1.531(5) . ?
C63 C66 1.533(5) . ?
C64 H64A 0.9800 . ?
C64 H64B 0.9800 . ?
C64 H64C 0.9800 . ?
C65 H65A 0.9800 . ?
C65 H65B 0.9800 . ?
C65 H65C 0.9800 . ?
C66 H66A 0.9800 . ?
C66 H66B 0.9800 . ?
C66 H66C 0.9800 . ?
C67 H67A 0.9500 . ?
C68 H68A 1.0000 . ?
C69 C74 1.420(4) . ?
C69 C70 1.429(4) . ?
C70 C71 1.395(4) . ?
C70 C75 1.526(4) . ?
C71 C72 1.375(5) . ?
C71 H71A 0.9500 . ?
C72 C73 1.377(5) . ?
C72 H72A 0.9500 . ?
C73 C74 1.397(4) . ?
C73 H73A 0.9500 . ?
C74 C78 1.523(4) . ?
C75 C77 1.503(5) . ?
C75 C76 1.518(4) . ?
C75 H75A 1.0000 . ?
C76 H76A 0.9800 . ?
C76 H76B 0.9800 . ?
C76 H76C 0.9800 . ?
C77 H77A 0.9800 . ?
C77 H77B 0.9800 . ?
C77 H77C 0.9800 . ?
C78 C79 1.518(4) . ?
C78 C80 1.532(4) . ?
C78 H78A 1.0000 . ?
C79 H79A 0.9800 . ?
C79 H79B 0.9800 . ?
C79 H79C 0.9800 . ?
C80 H80A 0.9800 . ?
C80 H80B 0.9800 . ?
C80 H80C 0.9800 . ?
C81 C82 1.398(4) . ?
C81 C86 1.413(4) . ?
C82 C83 1.393(5) . ?
C82 C90 1.519(5) . ?
C83 C84 1.373(5) . ?
C83 H83A 0.9500 . ?
C84 C85 1.370(5) . ?
C84 H84A 0.9500 . ?
C85 C86 1.405(4) . ?
C85 H85A 0.9500 . ?
C86 C87 1.506(5) . ?
C87 C88 1.525(5) . ?
C87 C89 1.541(5) . ?
C87 H87A 1.0000 . ?
C88 H88A 0.9800 . ?
C88 H88B 0.9800 . ?
C88 H88C 0.9800 . ?
C89 H89A 0.9800 . ?
C89 H89B 0.9800 . ?
C89 H89C 0.9800 . ?
C90 C91 1.529(5) . ?
C90 C92 1.534(5) . ?
C90 H90A 1.0000 . ?
C91 H91A 0.9800 . ?
C91 H91B 0.9800 . ?
C91 H91C 0.9800 . ?
C92 H92A 0.9800 . ?
C92 H92B 0.9800 . ?
C92 H92C 0.9800 . ?
